data_4113371
loop_
_publ_author_name
'Daniel E. Kadlecek'
'Alexandra M. Shedlow'
'Sang Ook Kang'
'Patrick J. Carroll'
'Larry G. Sneddon'

_publ_section_title
;
 Syntheses and Structural Characterizations of endo-\h1-, exo-\h1-, \h4-,
 \h5-, and \h6-Metallaphosphamonocarbaborane Complexes Derived from a
 Versatile New Polyborane Ligand: exo-6-R-arachno-6,7-PCB8H12
;
_journal_name_full 'Journal of the American Chemical Society'
_journal_page_first 212
_journal_page_last 220
_journal_paper_doi 10.1021/ja020945b
_journal_volume 125
_journal_year 2003
_chemical_formula_sum 'C91 H102 B16 Cl12 P6 Pt2'
_chemical_formula_weight 2370.09
_space_group_IT_number 14
_symmetry_cell_setting monoclinic
_symmetry_Int_Tables_number 14
_symmetry_space_group_name_Hall '-P 2yn'
_symmetry_space_group_name_H-M 'P 1 21/n 1'
_atom_sites_solution_hydrogens geom
_atom_sites_solution_primary direct
_audit_creation_method SHELXL
_cell_angle_alpha 90.00
_cell_angle_beta 97.6160(7)
_cell_angle_gamma 90.00
_cell_formula_units_Z 2
_cell_length_a 12.4084(1)
_cell_length_b 18.0854(2)
_cell_length_c 22.7549(3)
_cell_measurement_temperature 210(2)
_cell_volume 5061.40(10)
_computing_structure_refinement 'SHELXL-93 (Sheldrick, 1993)'
_computing_structure_solution 'SIR92 (Altomare, 1993)'
_diffrn_ambient_temperature 210(2)
_diffrn_measurement_device 'image plate area detector'
_diffrn_measurement_device_type 'Rigaku R-AXIS IIc'
_diffrn_measurement_method 'phi oscillations'
_diffrn_radiation_monochromator graphite
_diffrn_radiation_source 'rotating anode'
_diffrn_radiation_type MoK\a
_diffrn_radiation_wavelength 0.71069
_diffrn_reflns_av_R_equivalents 0.0424
_diffrn_reflns_av_sigmaI/netI 0.0262
_diffrn_reflns_limit_h_max 16
_diffrn_reflns_limit_h_min -15
_diffrn_reflns_limit_k_max 22
_diffrn_reflns_limit_k_min -23
_diffrn_reflns_limit_l_max 29
_diffrn_reflns_limit_l_min -29
_diffrn_reflns_number 51924
_diffrn_reflns_theta_max 27.48
_diffrn_reflns_theta_min 2.55
_exptl_absorpt_coefficient_mu 3.217
_exptl_absorpt_correction_T_max 1.000
_exptl_absorpt_correction_T_min 0.619
_exptl_absorpt_correction_type multi-scan
_exptl_crystal_density_diffrn 1.555
_exptl_crystal_F_000 2356
_exptl_crystal_size_max 0.32
_exptl_crystal_size_mid 0.26
_exptl_crystal_size_min 0.26
_refine_diff_density_max 1.087
_refine_diff_density_min -2.265
_refine_diff_density_rms 0.141
_refine_ls_extinction_method none
_refine_ls_goodness_of_fit_all 1.088
_refine_ls_goodness_of_fit_obs 1.092
_refine_ls_matrix_type full
_refine_ls_number_parameters 549
_refine_ls_number_reflns 11434
_refine_ls_number_restraints 0
_refine_ls_restrained_S_all 1.088
_refine_ls_restrained_S_obs 1.092
_refine_ls_R_factor_all 0.0528
_refine_ls_R_factor_obs 0.0480
_refine_ls_shift/esd_max 0.002
_refine_ls_shift/esd_mean 0.000
_refine_ls_structure_factor_coef Fsqd
_refine_ls_weighting_details 'w=1/[\s^2^(Fo^2^)+(0.0683P)^2^+17.1558P] where P=(Fo^2^+2Fc^2^)/3'
_refine_ls_weighting_scheme calc
_refine_ls_wR_factor_all 0.1275
_refine_ls_wR_factor_obs 0.1228
_reflns_number_observed 10550
_reflns_number_total 11434
_reflns_observed_criterion >2sigma(I)
_cod_data_source_file ja020945b_6.cif
_cod_data_source_block cmpd7(Upenn3155)
_cod_depositor_comments
;
The following automatic conversions were performed:

'_refine_ls_weighting_scheme' value 'calc
w=1/[\s^2^(Fo^2^)+(0.0683P)^2^+17.1558P] where P=(Fo^2^+2Fc^2^)/3'
was changed to 'calc'. New tag '_refine_ls_weighting_details' was
created. The value of the new tag was set to
'w=1/[\s^2^(Fo^2^)+(0.0683P)^2^+17.1558P] where P=(Fo^2^+2Fc^2^)/3'.

Automatic conversion script
Id: cif_fix_values 3143 2015-03-26 13:38:13Z robertas 

The following automatic conversions were performed:

'_exptl_absorpt_correction_type' value 'multi-scans' was replaced
with the value 'multi-scan' as specified in the replacement file
'src/cod-tools/trunk/data/replacement-values/replacement_values.lst'.

Automatic conversion script
Id: cif_fix_values 5376 2017-05-30 11:51:03Z andrius 
;
_cod_original_cell_volume 5061.4(1)
_cod_original_sg_symbol_H-M 'P 21/n '
_cod_database_code 4113371

loop_
_symmetry_equiv_pos_as_xyz
'x, y, z'
'-x+1/2, y+1/2, -z+1/2'
'-x, -y, -z'
'x-1/2, -y-1/2, z-1/2'

loop_
_atom_site_aniso_label
_atom_site_aniso_U_11
_atom_site_aniso_U_22
_atom_site_aniso_U_33
_atom_site_aniso_U_23
_atom_site_aniso_U_13
_atom_site_aniso_U_12
Pt 0.02352(10) 0.02604(11) 0.02206(10) -0.00058(6) 0.00248(6) -0.00141(6)
Cl1 0.0312(6) 0.0463(7) 0.0279(6) -0.0034(5) 0.0079(5) -0.0039(5)
P6 0.0245(5) 0.0253(5) 0.0240(5) -0.0005(4) 0.0017(4) -0.0024(4)
B1 0.032(3) 0.042(3) 0.035(3) 0.009(2) -0.002(2) 0.001(3)
B2 0.025(3) 0.036(3) 0.034(3) 0.000(2) -0.006(2) -0.001(2)
B3 0.029(3) 0.039(3) 0.038(3) 0.006(2) 0.004(2) -0.002(2)
B4 0.034(3) 0.036(3) 0.045(3) 0.006(3) 0.007(2) 0.007(3)
B5 0.031(3) 0.032(3) 0.024(2) -0.001(2) 0.001(2) 0.001(2)
B8 0.033(3) 0.032(3) 0.036(3) 0.000(2) 0.006(2) 0.002(2)
B9 0.043(3) 0.027(3) 0.041(3) -0.003(2) 0.008(3) -0.003(3)
B10 0.036(3) 0.036(3) 0.037(3) 0.007(2) 0.004(2) -0.002(2)
C7 0.030(2) 0.031(2) 0.034(3) 0.001(2) 0.005(2) -0.003(2)
C11 0.026(2) 0.030(2) 0.029(2) 0.001(2) 0.000(2) -0.002(2)
C12 0.047(3) 0.031(3) 0.034(3) 0.000(2) 0.004(2) -0.004(2)
C13 0.062(4) 0.033(3) 0.041(3) 0.007(2) -0.003(3) 0.003(3)
C14 0.048(3) 0.025(2) 0.063(4) 0.003(2) -0.001(3) 0.003(2)
C15 0.048(3) 0.031(3) 0.045(3) -0.010(2) 0.008(2) -0.002(2)
C16 0.037(3) 0.032(2) 0.031(2) -0.001(2) 0.005(2) -0.001(2)
P17 0.0266(6) 0.0261(6) 0.0234(5) -0.0003(4) 0.0004(4) -0.0004(5)
C18 0.032(2) 0.029(2) 0.028(2) -0.002(2) 0.002(2) -0.003(2)
C19 0.047(3) 0.032(3) 0.030(2) -0.005(2) 0.001(2) -0.004(2)
C20 0.056(4) 0.033(3) 0.037(3) 0.001(2) -0.001(2) -0.003(3)
C21 0.079(5) 0.045(3) 0.034(3) 0.010(2) 0.003(3) -0.017(3)
C22 0.115(7) 0.051(4) 0.031(3) 0.002(3) 0.009(3) -0.026(4)
C23 0.083(5) 0.039(3) 0.026(3) -0.002(2) 0.007(3) -0.019(3)
C24 0.028(2) 0.027(2) 0.029(2) 0.001(2) 0.006(2) 0.001(2)
C25 0.031(2) 0.033(3) 0.033(2) -0.001(2) -0.001(2) -0.002(2)
C26 0.035(3) 0.033(3) 0.046(3) 0.002(2) 0.004(2) 0.004(2)
C27 0.053(3) 0.030(3) 0.044(3) -0.009(2) 0.006(3) 0.000(2)
C28 0.054(3) 0.033(3) 0.035(3) -0.006(2) -0.007(2) 0.000(2)
C29 0.034(3) 0.028(2) 0.033(2) 0.001(2) -0.004(2) 0.001(2)
C30 0.026(2) 0.030(2) 0.031(2) -0.003(2) -0.004(2) 0.003(2)
C31 0.036(3) 0.041(3) 0.046(3) 0.004(2) 0.003(2) 0.009(2)
C32 0.033(3) 0.051(3) 0.054(3) 0.003(3) 0.002(2) 0.014(3)
C33 0.031(3) 0.056(4) 0.046(3) -0.001(3) 0.005(2) 0.004(3)
C34 0.035(3) 0.046(3) 0.041(3) 0.000(2) 0.007(2) -0.005(2)
C35 0.028(2) 0.036(3) 0.038(3) 0.000(2) 0.000(2) 0.001(2)
P36 0.0257(6) 0.0286(6) 0.0240(6) -0.0006(4) 0.0052(4) -0.0007(5)
C37 0.030(2) 0.033(2) 0.024(2) -0.002(2) 0.003(2) 0.000(2)
C38 0.028(2) 0.041(3) 0.046(3) -0.004(2) 0.006(2) 0.004(2)
C39 0.030(3) 0.054(4) 0.057(4) -0.003(3) 0.009(2) 0.006(3)
C40 0.052(4) 0.047(3) 0.049(3) 0.005(3) 0.006(3) 0.019(3)
C41 0.048(3) 0.036(3) 0.047(3) 0.004(2) 0.007(3) 0.006(3)
C42 0.032(3) 0.036(3) 0.039(3) 0.003(2) 0.004(2) -0.001(2)
C43 0.029(2) 0.036(2) 0.025(2) -0.001(2) 0.005(2) -0.004(2)
C44 0.039(3) 0.044(3) 0.029(2) -0.007(2) 0.001(2) 0.004(2)
C45 0.049(3) 0.058(4) 0.035(3) -0.015(3) 0.007(2) 0.004(3)
C46 0.049(3) 0.076(5) 0.026(3) -0.007(3) 0.005(2) -0.001(3)
C47 0.052(4) 0.059(4) 0.035(3) 0.014(3) 0.007(3) -0.001(3)
C48 0.038(3) 0.041(3) 0.032(3) 0.005(2) 0.003(2) -0.001(2)
C49 0.033(3) 0.033(3) 0.030(2) 0.004(2) 0.002(2) 0.000(2)
C50 0.038(3) 0.044(3) 0.047(3) 0.003(2) 0.016(2) -0.004(2)
C51 0.048(4) 0.061(4) 0.083(5) 0.015(4) 0.017(4) -0.011(3)
C52 0.057(4) 0.042(3) 0.085(5) 0.009(3) 0.004(4) -0.020(3)
C53 0.055(4) 0.035(3) 0.057(4) -0.003(3) -0.004(3) -0.002(3)
C54 0.042(3) 0.037(3) 0.036(3) 0.000(2) 0.003(2) -0.001(2)

loop_
_atom_site_label
_atom_site_type_symbol
_atom_site_fract_x
_atom_site_fract_y
_atom_site_fract_z
_atom_site_U_iso_or_equiv
_atom_site_thermal_displace_type
_atom_site_occupancy
_atom_site_calc_flag
_atom_site_refinement_flags
Pt Pt 0.433719(13) 0.708300(9) 0.216433(7) 0.02392(7) Uani 1 d .
Cl1 Cl 0.31757(10) 0.71311(7) 0.29051(5) 0.0348(3) Uani 1 d .
P6 P 0.28272(9) 0.66659(7) 0.15048(5) 0.0248(2) Uani 1 d .
B1 B 0.1017(5) 0.7367(4) 0.0609(3) 0.0368(13) Uani 1 d .
B2 B 0.1148(5) 0.6566(3) 0.1018(3) 0.0326(12) Uani 1 d .
B3 B 0.0481(5) 0.7301(4) 0.1282(3) 0.0355(12) Uani 1 d .
B4 B 0.1012(5) 0.8167(4) 0.1090(3) 0.0379(13) Uani 1 d .
B5 B 0.2315(5) 0.6936(3) 0.0701(2) 0.0294(11) Uani 1 d .
B8 B 0.1411(5) 0.7803(3) 0.1822(3) 0.0335(12) Uani 1 d .
B9 B 0.2282(5) 0.8393(3) 0.1447(3) 0.0368(13) Uani 1 d .
B10 B 0.2208(5) 0.7941(3) 0.0727(3) 0.0367(13) Uani 1 d .
C7 C 0.1500(4) 0.6895(3) 0.1738(2) 0.0318(10) Uani 1 d .
C11 C 0.3005(4) 0.5671(3) 0.1579(2) 0.0288(9) Uani 1 d .
C12 C 0.3128(5) 0.5337(3) 0.2136(2) 0.0376(11) Uani 1 d .
H12 H 0.3056(5) 0.5620(3) 0.2470(2) 0.050 Uiso 1 calc R
C13 C 0.3354(5) 0.4594(3) 0.2198(3) 0.0461(14) Uani 1 d .
H13 H 0.3421(5) 0.4380(3) 0.2573(3) 0.061 Uiso 1 calc R
C14 C 0.3481(5) 0.4164(3) 0.1716(3) 0.0459(14) Uani 1 d .
H14 H 0.3643(5) 0.3664(3) 0.1765(3) 0.061 Uiso 1 calc R
C15 C 0.3368(5) 0.4476(3) 0.1153(3) 0.0411(12) Uani 1 d .
H15 H 0.3458(5) 0.4188(3) 0.0825(3) 0.055 Uiso 1 calc R
C16 C 0.3117(4) 0.5225(3) 0.1084(2) 0.0333(10) Uani 1 d .
H16 H 0.3023(4) 0.5431(3) 0.0707(2) 0.044 Uiso 1 calc R
P17 P 0.56844(10) 0.72734(7) 0.29960(5) 0.0256(2) Uani 1 d .
C18 C 0.5506(4) 0.6509(3) 0.3502(2) 0.0298(10) Uani 1 d .
C19 C 0.5319(5) 0.5804(3) 0.3258(2) 0.0371(11) Uani 1 d .
H19 H 0.5263(5) 0.5745(3) 0.2849(2) 0.049 Uiso 1 calc R
C20 C 0.5218(5) 0.5199(3) 0.3610(3) 0.0427(13) Uani 1 d .
H20 H 0.5057(5) 0.4738(3) 0.3440(3) 0.057 Uiso 1 calc R
C21 C 0.5356(6) 0.5277(4) 0.4215(3) 0.053(2) Uani 1 d .
H21 H 0.5309(6) 0.4867(4) 0.4456(3) 0.071 Uiso 1 calc R
C22 C 0.5565(7) 0.5964(4) 0.4465(3) 0.066(2) Uani 1 d .
H22 H 0.5675(7) 0.6013(4) 0.4875(3) 0.088 Uiso 1 calc R
C23 C 0.5614(6) 0.6587(3) 0.4107(2) 0.049(2) Uani 1 d .
H23 H 0.5720(6) 0.7053(3) 0.4278(2) 0.066 Uiso 1 calc R
C24 C 0.5537(4) 0.8145(3) 0.3391(2) 0.0280(9) Uani 1 d .
C25 C 0.4702(4) 0.8640(3) 0.3201(2) 0.0330(10) Uani 1 d .
H25 H 0.4223(4) 0.8533(3) 0.2862(2) 0.044 Uiso 1 calc R
C26 C 0.4575(5) 0.9286(3) 0.3508(3) 0.0382(11) Uani 1 d .
H26 H 0.4013(5) 0.9611(3) 0.3377(3) 0.051 Uiso 1 calc R
C27 C 0.5295(5) 0.9447(3) 0.4012(3) 0.0424(13) Uani 1 d .
H27 H 0.5212(5) 0.9878(3) 0.4224(3) 0.056 Uiso 1 calc R
C28 C 0.6129(5) 0.8968(3) 0.4199(2) 0.0419(13) Uani 1 d .
H28 H 0.6608(5) 0.9079(3) 0.4537(2) 0.056 Uiso 1 calc R
C29 C 0.6268(4) 0.8321(3) 0.3890(2) 0.0327(10) Uani 1 d .
H29 H 0.6847(4) 0.8007(3) 0.4015(2) 0.044 Uiso 1 calc R
C30 C 0.7157(4) 0.7248(3) 0.2981(2) 0.0298(10) Uani 1 d .
C31 C 0.7777(5) 0.6636(3) 0.3189(3) 0.0410(12) Uani 1 d .
H31 H 0.7440(5) 0.6225(3) 0.3330(3) 0.054 Uiso 1 calc R
C32 C 0.8903(5) 0.6637(4) 0.3185(3) 0.0463(14) Uani 1 d .
H32 H 0.9314(5) 0.6232(4) 0.3333(3) 0.062 Uiso 1 calc R
C33 C 0.9407(5) 0.7236(4) 0.2963(3) 0.0445(13) Uani 1 d .
H33 H 1.0155(5) 0.7233(4) 0.2957(3) 0.059 Uiso 1 calc R
C34 C 0.8797(5) 0.7840(3) 0.2749(3) 0.0405(12) Uani 1 d .
H34 H 0.9134(5) 0.8242(3) 0.2595(3) 0.054 Uiso 1 calc R
C35 C 0.7687(4) 0.7849(3) 0.2762(2) 0.0344(11) Uani 1 d .
H35 H 0.7286(4) 0.8262(3) 0.2623(2) 0.046 Uiso 1 calc R
P36 P 0.54955(10) 0.70576(7) 0.14820(5) 0.0259(2) Uani 1 d .
C37 C 0.6477(4) 0.6314(3) 0.1668(2) 0.0294(10) Uani 1 d .
C38 C 0.7600(4) 0.6388(3) 0.1692(3) 0.0380(11) Uani 1 d .
H38 H 0.7901(4) 0.6850(3) 0.1637(3) 0.050 Uiso 1 calc R
C39 C 0.8270(5) 0.5776(4) 0.1798(3) 0.0468(14) Uani 1 d .
H39 H 0.9017(5) 0.5831(4) 0.1809(3) 0.062 Uiso 1 calc R
C40 C 0.7842(5) 0.5082(4) 0.1888(3) 0.0493(15) Uani 1 d .
H40 H 0.8292(5) 0.4671(4) 0.1954(3) 0.066 Uiso 1 calc R
C41 C 0.6722(5) 0.5018(3) 0.1878(3) 0.0438(13) Uani 1 d .
H41 H 0.6424(5) 0.4558(3) 0.1944(3) 0.058 Uiso 1 calc R
C42 C 0.6049(4) 0.5617(3) 0.1772(2) 0.0358(11) Uani 1 d .
H42 H 0.5303(4) 0.5561(3) 0.1769(2) 0.048 Uiso 1 calc R
C43 C 0.5019(4) 0.6894(3) 0.0688(2) 0.0297(10) Uani 1 d .
C44 C 0.5007(4) 0.6197(3) 0.0438(2) 0.0377(11) Uani 1 d .
H44 H 0.5241(4) 0.5792(3) 0.0673(2) 0.050 Uiso 1 calc R
C45 C 0.4647(5) 0.6097(4) -0.0161(3) 0.0471(14) Uani 1 d .
H45 H 0.4631(5) 0.5625(4) -0.0325(3) 0.063 Uiso 1 calc R
C46 C 0.4315(5) 0.6698(4) -0.0511(3) 0.050(2) Uani 1 d .
H46 H 0.4076(5) 0.6633(4) -0.0912(3) 0.067 Uiso 1 calc R
C47 C 0.4339(5) 0.7391(4) -0.0266(3) 0.0486(15) Uani 1 d .
H47 H 0.4119(5) 0.7797(4) -0.0504(3) 0.065 Uiso 1 calc R
C48 C 0.4686(4) 0.7492(3) 0.0331(2) 0.0370(11) Uani 1 d .
H48 H 0.4696(4) 0.7965(3) 0.0493(2) 0.049 Uiso 1 calc R
C49 C 0.6183(4) 0.7938(3) 0.1443(2) 0.0321(10) Uani 1 d .
C50 C 0.7056(5) 0.8030(3) 0.1120(3) 0.0423(13) Uani 1 d .
H50 H 0.7299(5) 0.7631(3) 0.0916(3) 0.056 Uiso 1 calc R
C51 C 0.7565(6) 0.8709(4) 0.1103(4) 0.063(2) Uani 1 d .
H51 H 0.8177(6) 0.8758(4) 0.0911(4) 0.084 Uiso 1 calc R
C52 C 0.7164(6) 0.9309(4) 0.1370(4) 0.062(2) Uani 1 d .
H52 H 0.7501(6) 0.9767(4) 0.1354(4) 0.082 Uiso 1 calc R
C53 C 0.6259(6) 0.9241(3) 0.1665(3) 0.0500(15) Uani 1 d .
H53 H 0.5979(6) 0.9655(3) 0.1835(3) 0.066 Uiso 1 calc R
C54 C 0.5774(5) 0.8563(3) 0.1707(2) 0.0384(11) Uani 1 d .
H54 H 0.5175(5) 0.8517(3) 0.1910(2) 0.051 Uiso 1 calc R
H1 H 0.0597(45) 0.7419(32) 0.0182(25) 0.031(14) Uiso 1 d .
H2 H 0.0703(40) 0.6009(28) 0.0975(22) 0.021(12) Uiso 1 d .
H3 H -0.0320(56) 0.7285(38) 0.1422(31) 0.050(19) Uiso 1 d .
H4 H 0.0462(48) 0.8707(33) 0.1040(26) 0.039(16) Uiso 1 d .
H5 H 0.2659(42) 0.6577(29) 0.0388(23) 0.025(13) Uiso 1 d .
H7 H 0.1380(41) 0.6579(29) 0.2047(23) 0.023(13) Uiso 1 d .
H8 H 0.1099(62) 0.7989(37) 0.2195(35) 0.060(22) Uiso 1 d .
H9 H 0.2351(61) 0.9001(43) 0.1542(33) 0.069(23) Uiso 1 d .
H10 H 0.2367(61) 0.8322(44) 0.0399(35) 0.067(22) Uiso 1 d .
H89 H 0.2419(62) 0.7963(37) 0.1876(34) 0.058(22) Uiso 1 d .
H910 H 0.2922(56) 0.8018(34) 0.1188(31) 0.047(19) Uiso 1 d .

loop_
_atom_type_symbol
_atom_type_description
_atom_type_scat_dispersion_real
_atom_type_scat_dispersion_imag
_atom_type_scat_source
C C 0.0033 0.0016 'International Tables Vol C Tables 4.2.6.8 and 6.1.1.4'
H H 0.0000 0.0000 'International Tables Vol C Tables 4.2.6.8 and 6.1.1.4'
B B 0.0013 0.0007 'International Tables Vol C Tables 4.2.6.8 and 6.1.1.4'
P P 0.1023 0.0942 'International Tables Vol C Tables 4.2.6.8 and 6.1.1.4'
Pt Pt -1.7033 8.3905 'International Tables Vol C Tables 4.2.6.8 and 6.1.1.4'
Cl Cl 0.1484 0.1585 'International Tables Vol C Tables 4.2.6.8 and 6.1.1.4'

loop_
_geom_angle_atom_site_label_1
_geom_angle_atom_site_label_2
_geom_angle_atom_site_label_3
_geom_angle
P36 Pt Cl1 177.80(4)
P36 Pt P6 94.61(4)
Cl1 Pt P6 87.57(4)
P36 Pt P17 96.09(4)
Cl1 Pt P17 81.82(4)
P6 Pt P17 165.00(4)
C11 P6 C7 107.3(2)
C11 P6 B5 111.2(2)
C7 P6 B5 91.2(2)
C11 P6 B2 93.4(2)
C7 P6 B2 49.5(2)
B5 P6 B2 51.6(2)
C11 P6 Pt 100.4(2)
C7 P6 Pt 114.1(2)
B5 P6 Pt 131.2(2)
B2 P6 Pt 161.7(2)
B2 B1 B3 59.2(4)
B2 B1 B5 63.0(3)
B3 B1 B5 108.1(4)
B2 B1 B10 112.9(4)
B3 B1 B10 108.0(5)
B5 B1 B10 61.3(3)
B2 B1 B4 110.7(4)
B3 B1 B4 59.7(4)
B5 B1 B4 110.7(4)
B10 B1 B4 61.2(4)
B2 B1 H1 125.4(32)
B3 B1 H1 128.3(31)
B5 B1 H1 118.8(31)
B10 B1 H1 112.7(31)
B4 B1 H1 116.7(32)
B3 B2 B1 61.4(4)
B3 B2 C7 58.7(3)
B1 B2 C7 102.5(4)
B3 B2 B5 107.4(4)
B1 B2 B5 60.0(3)
C7 B2 B5 97.7(4)
B3 B2 P6 103.1(3)
B1 B2 P6 102.5(3)
C7 B2 P6 53.5(2)
B5 B2 P6 55.3(2)
B3 B2 H2 117.4(25)
B1 B2 H2 133.1(25)
C7 B2 H2 116.0(25)
B5 B2 H2 133.3(25)
P6 B2 H2 121.4(25)
C7 B3 B2 61.5(3)
C7 B3 B1 103.1(4)
B2 B3 B1 59.4(4)
C7 B3 B4 105.2(4)
B2 B3 B4 112.6(4)
B1 B3 B4 61.9(4)
C7 B3 B8 56.4(3)
B2 B3 B8 109.4(4)
B1 B3 B8 106.1(4)
B4 B3 B8 60.1(4)
C7 B3 H3 116.6(37)
B2 B3 H3 125.9(37)
B1 B3 H3 136.7(37)
B4 B3 H3 118.7(37)
B8 B3 H3 109.9(37)
B9 B4 B3 116.1(4)
B9 B4 B8 61.9(4)
B3 B4 B8 61.0(4)
B9 B4 B1 113.5(4)
B3 B4 B1 58.4(4)
B8 B4 B1 104.2(4)
B9 B4 B10 61.5(4)
B3 B4 B10 105.2(4)
B8 B4 B10 101.3(4)
B1 B4 B10 59.0(3)
B9 B4 H4 109.1(29)
B3 B4 H4 121.4(29)
B8 B4 H4 118.2(29)
B1 B4 H4 130.2(29)
B10 B4 H4 128.9(29)
B1 B5 B10 59.9(4)
B1 B5 B2 56.9(3)
B10 B5 B2 106.7(4)
B1 B5 P6 113.9(4)
B10 B5 P6 103.9(3)
B2 B5 P6 73.1(3)
B1 B5 H5 127.7(28)
B10 B5 H5 130.6(28)
B2 B5 H5 115.9(28)
P6 B5 H5 111.1(28)
C7 B8 B4 105.6(4)
C7 B8 B9 118.4(4)
B4 B8 B9 57.0(4)
C7 B8 B3 58.1(3)
B4 B8 B3 58.9(4)
B9 B8 B3 109.9(4)
C7 B8 H8 117.0(39)
B4 B8 H8 123.7(42)
B9 B8 H8 120.5(39)
B3 B8 H8 116.4(43)
C7 B8 H89 98.9(30)
B4 B8 H89 98.7(34)
B9 B8 H89 43.3(33)
B3 B8 H89 134.9(33)
H8 B8 H89 108.6(53)
B4 B9 B8 61.1(4)
B4 B9 B10 62.4(4)
B8 B9 B10 101.4(4)
B4 B9 H9 111.4(39)
B8 B9 H9 121.4(39)
B10 B9 H9 127.4(39)
B4 B9 H89 104.0(35)
B8 B9 H89 44.6(35)
B10 B9 H89 114.2(33)
H9 B9 H89 117.6(51)
B4 B9 H910 104.3(32)
B8 B9 H910 111.0(30)
B10 B9 H910 44.9(32)
H9 B9 H910 125.9(49)
H89 B9 H910 90.0(45)
B1 B10 B9 109.6(5)
B1 B10 B5 58.8(3)
B9 B10 B5 118.8(4)
B1 B10 B4 59.9(4)
B9 B10 B4 56.2(4)
B5 B10 B4 107.6(4)
B1 B10 H10 120.0(42)
B9 B10 H10 110.5(43)
B5 B10 H10 127.5(42)
B4 B10 H10 114.2(42)
B1 B10 H910 130.4(30)
B9 B10 H910 43.3(30)
B5 B10 H910 95.2(28)
B4 B10 H910 96.8(31)
H10 B10 H910 109.4(50)
B8 C7 B3 65.5(4)
B8 C7 B2 115.7(4)
B3 C7 B2 59.9(3)
B8 C7 P6 109.3(4)
B3 C7 P6 122.9(4)
B2 C7 P6 77.0(3)
B8 C7 H7 119.9(32)
B3 C7 H7 123.1(32)
B2 C7 H7 117.1(32)
P6 C7 H7 108.5(32)
C12 C11 C16 117.9(5)
C12 C11 P6 120.7(4)
C16 C11 P6 121.2(4)
C13 C12 C11 120.8(5)
C14 C13 C12 121.0(5)
C13 C14 C15 119.9(5)
C14 C15 C16 119.5(5)
C15 C16 C11 120.8(5)
C18 P17 C30 101.4(2)
C18 P17 C24 108.2(2)
C30 P17 C24 101.2(2)
C18 P17 Pt 105.1(2)
C30 P17 Pt 125.4(2)
C24 P17 Pt 114.1(2)
C23 C18 C19 118.8(5)
C23 C18 P17 123.3(4)
C19 C18 P17 117.8(4)
C20 C19 C18 121.2(5)
C21 C20 C19 119.7(5)
C20 C21 C22 120.0(6)
C21 C22 C23 120.5(6)
C18 C23 C22 119.7(5)
C29 C24 C25 118.9(5)
C29 C24 P17 120.0(4)
C25 C24 P17 121.2(4)
C26 C25 C24 121.1(5)
C25 C26 C27 119.4(5)
C28 C27 C26 120.0(5)
C27 C28 C29 120.9(5)
C28 C29 C24 119.7(5)
C31 C30 C35 118.3(5)
C31 C30 P17 121.4(4)
C35 C30 P17 120.4(4)
C30 C31 C32 120.2(6)
C33 C32 C31 120.4(6)
C32 C33 C34 119.7(6)
C33 C34 C35 120.2(6)
C34 C35 C30 121.1(5)
C49 P36 C37 110.8(2)
C49 P36 C43 100.6(2)
C37 P36 C43 103.0(2)
C49 P36 Pt 111.3(2)
C37 P36 Pt 108.8(2)
C43 P36 Pt 121.8(2)
C38 C37 C42 118.7(5)
C38 C37 P36 124.8(4)
C42 C37 P36 116.5(4)
C39 C38 C37 120.2(5)
C38 C39 C40 121.1(6)
C39 C40 C41 118.2(6)
C42 C41 C40 121.4(6)
C41 C42 C37 120.4(5)
C48 C43 C44 119.0(5)
C48 C43 P36 118.8(4)
C44 C43 P36 122.2(4)
C43 C44 C45 120.5(5)
C46 C45 C44 119.8(6)
C47 C46 C45 119.9(5)
C46 C47 C48 120.5(6)
C47 C48 C43 120.3(6)
C50 C49 C54 118.5(5)
C50 C49 P36 122.2(4)
C54 C49 P36 119.0(4)
C51 C50 C49 120.6(6)
C52 C51 C50 119.8(7)
C51 C52 C53 120.6(6)
C54 C53 C52 120.1(6)
C53 C54 C49 120.1(6)

loop_
_geom_bond_atom_site_label_1
_geom_bond_atom_site_label_2
_geom_bond_distance
Pt P36 2.2516(12)
Pt Cl1 2.3601(12)
Pt P6 2.3636(12)
Pt P17 2.3782(12)
P6 C11 1.817(5)
P6 C7 1.843(5)
P6 B5 1.918(6)
P6 B2 2.233(5)
B1 B2 1.718(9)
B1 B3 1.752(9)
B1 B5 1.777(8)
B1 B10 1.797(9)
B1 B4 1.813(10)
B1 H1 1.04(6)
B2 B3 1.715(9)
B2 C7 1.742(8)
B2 B5 1.828(8)
B2 H2 1.15(5)
B3 C7 1.694(8)
B3 B4 1.776(9)
B3 B8 1.815(9)
B3 H3 1.08(7)
B4 B9 1.723(9)
B4 B8 1.799(9)
B4 B10 1.837(9)
B4 H4 1.19(6)
B5 B10 1.823(8)
B5 H5 1.09(5)
B8 C7 1.660(8)
B8 B9 1.811(9)
B8 H8 1.03(8)
B8 H89 1.27(8)
B9 B10 1.822(9)
B9 H9 1.12(8)
B9 H89 1.24(7)
B9 H910 1.25(7)
B10 H10 1.05(8)
B10 H910 1.29(7)
C7 H7 0.93(5)
C11 C12 1.395(7)
C11 C16 1.407(7)
C12 C13 1.377(8)
C13 C14 1.371(9)
C14 C15 1.388(8)
C15 C16 1.393(7)
P17 C18 1.831(5)
P17 C30 1.832(5)
P17 C24 1.836(5)
C18 C23 1.374(7)
C18 C19 1.398(7)
C19 C20 1.373(8)
C20 C21 1.371(8)
C21 C22 1.376(9)
C22 C23 1.397(8)
C24 C29 1.392(7)
C24 C25 1.393(7)
C25 C26 1.381(7)
C26 C27 1.389(8)
C27 C28 1.373(8)
C28 C29 1.387(7)
C30 C31 1.394(7)
C30 C35 1.396(7)
C31 C32 1.399(8)
C32 C33 1.379(9)
C33 C34 1.380(8)
C34 C35 1.382(8)
P36 C49 1.814(5)
P36 C37 1.826(5)
P36 C43 1.848(5)
C37 C38 1.394(7)
C37 C42 1.400(7)
C38 C39 1.386(8)
C39 C40 1.390(9)
C40 C41 1.392(9)
C41 C42 1.370(8)
C43 C48 1.384(7)
C43 C44 1.384(7)
C44 C45 1.388(7)
C45 C46 1.378(9)
C46 C47 1.371(10)
C47 C48 1.382(8)
C49 C50 1.397(8)
C49 C54 1.406(7)
C50 C51 1.384(9)
C51 C52 1.370(11)
C52 C53 1.388(10)
C53 C54 1.376(8)
